data_1001861
loop_
_publ_author_name
'Borel, M M'
'Chardon, J'
'Grandin, A'
'Leclaire, A'
'Raveau, B'

_publ_section_title
;
Structure of a new siliconiobate K6.5 Ca0.75 Nb14 Si4 O47
;
_journal_coden_ASTM ACSCEE
_journal_name_full 'Acta Crystallographica C (39,1983-)'
_journal_page_first 570
_journal_page_last 571
_journal_volume 49
_journal_year 1993
_chemical_formula_structural 'K6.5 Ca0.75 (Si4 Nb14 O47)'
_chemical_formula_sum 'Ca0.75 K6.5 Nb14 O47 Si4'
_chemical_name_systematic 'Potassium calcium siliconiobate *'
_space_group_IT_number 193
_symmetry_cell_setting hexagonal
_symmetry_Int_Tables_number 193
_symmetry_space_group_name_Hall '-P 6c 2'
_symmetry_space_group_name_H-M 'P 63/m c m'
_cell_angle_alpha 90
_cell_angle_beta 90
_cell_angle_gamma 120
_cell_formula_units_Z 2
_cell_length_a 9.046(1)
_cell_length_b 9.046(1)
_cell_length_c 27.883(1)
_cell_volume 1976.0
_refine_ls_R_factor_all 0.028
_cod_original_formula_sum 'Ca.75 K6.5 Nb14 O47 Si4'
_cod_database_code 1001861

loop_
_symmetry_equiv_pos_as_xyz
x,y,z
-y,x-y,z
y-x,-x,z
y,x,z
x-y,-y,z
-x,y-x,z
-x,-y,-z
y,y-x,-z
x-y,x,-z
-y,-x,-z
y-x,y,-z
x,x-y,-z
-x,-y,1/2+z
y,y-x,1/2+z
x-y,x,1/2+z
-y,-x,1/2+z
y-x,y,1/2+z
x,x-y,1/2+z
x,y,1/2-z
-y,x-y,1/2-z
y-x,-x,1/2-z
y,x,1/2-z
x-y,-y,1/2-z
-x,y-x,1/2-z

loop_
_atom_site_label
_atom_site_type_symbol
_atom_site_symmetry_multiplicity
_atom_site_Wyckoff_symbol
_atom_site_fract_x
_atom_site_fract_y
_atom_site_fract_z
_atom_site_occupancy
_atom_site_attached_hydrogens
_atom_site_calc_flag
Nb1 Nb5+ 12 k 0.24520(7) 0. 0.04437(2) 1. 0 d
Nb2 Nb5+ 12 k 0.23777(6) 0. 0.18222(2) 1. 0 d
Nb3 Nb5+ 4 d 0.3333 0.6667 0. 1. 0 d
Si1 Si4+ 8 h 0.3333 0.6667 0.19176(7) 1. 0 d
K1 K1+ 12 k 0.5924(2) 0. 0.10739(6) 1. 0 d
K2 K1+ 6 g 0.6018(6) 0. 0.25 0.1667 0 d
Ca1 Ca2+ 6 g 0.6018(6) 0. 0.25 0.25 0 d
O1 O2- 12 k 0.2172(5) 0. 0.1106(2) 1. 0 d
O2 O2- 6 g 0.2752(8) 0. 0.25 1. 0 d
O3 O2- 12 k 0.1973(5) 0. 0.5328(2) 1. 0 d
O4 O2- 12 k 0.1744(5) 0. 0.6862(2) 1. 0 d
O5 O2- 4 c 0.3333 0.6667 0.25 1. 0 d
O6 O2- 24 l 0.1817(4) 0.4856(4) 0.1731(1) 1. 0 d
O7 O2- 24 l 0.1684(4) 0.4815(4) 0.4584(1) 1. 0 d

loop_
_atom_type_symbol
_atom_type_oxidation_number
Nb5+ 5.000
Si4+ 4.000
K1+ 1.000
Ca2+ 2.000
O2- -2.000
